data_1531750
loop_
_publ_author_name
'Lefevre, C.'
'Venturini, G.'
'Malaman, B.'

_publ_section_title
;
 X-ray single crystal refinement of R Mn6 X6-x X'x (R = Tb, Er, Tm, Yb; X
 = Ge, Sn; X' = Ga, In; 0 <= x <= 2.6) and Y Mn6-x Tix Sn6 compounds
;
_journal_name_full 'Journal of Alloys Compd.'
_journal_page_first 47
_journal_page_last 53
_journal_volume 354
_journal_year 2003
_chemical_formula_sum 'Er Ge6 Mn6'
_chemical_name_systematic 'Er Mn6 Ge6'
_space_group_IT_number 191
_symmetry_space_group_name_Hall '-P 6 2'
_symmetry_space_group_name_H-M 'P 6/m m m'
_cell_angle_alpha 90
_cell_angle_beta 90
_cell_angle_gamma 120
_cell_formula_units_Z 1
_cell_length_a 5.219
_cell_length_b 5.219
_cell_length_c 8.149
_cell_volume 192.225
_citation_journal_id_ASTM JALCEU
_cod_data_source_file Lefevre_JALCEU_2003_1404.cif
_cod_data_source_block Er1Ge6Mn6
_cod_original_cell_volume 192.2249
_cod_original_formula_sum 'Er1 Ge6 Mn6'
_cod_database_code 1531750

loop_
_symmetry_equiv_pos_as_xyz
x,y,z
x-y,x,z
-y,x-y,z
-x,-y,z
-x+y,-x,z
y,-x+y,z
-y,-x,-z
x-y,-y,-z
x,x-y,-z
y,x,-z
-x+y,y,-z
-x,-x+y,-z
-x,-y,-z
-x+y,-x,-z
y,-x+y,-z
x,y,-z
x-y,x,-z
-y,x-y,-z
y,x,z
-x+y,y,z
-x,-x+y,z
-y,-x,z
x-y,-y,z
x,x-y,z

loop_
_atom_site_label
_atom_site_type_symbol
_atom_site_fract_x
_atom_site_fract_y
_atom_site_fract_z
_atom_site_occupancy
_atom_site_U_iso_or_equiv
Er2 Er 0 0 0.5 0.009 0.0
Er1 Er 0 0 0 0.991 0.0
Mn1 Mn 0.5 0 0.2499 1 0.0
Ge1 Ge 0.3333 0.6667 0 1 0.0
Ge2 Ge 0.3333 0.6667 0.5 1 0.0
Ge3 Ge 0 0 0.3458 1 0.0
